data_7219782
loop_
_publ_author_name
'Clegg, William'
'Holcroft, James M.'
'Martin, Nicola C.'

_publ_section_title
;
 Copper pyromellitates: a complex story
;
_journal_issue 14
_journal_name_full CrystEngComm
_journal_page_first 2857
_journal_paper_doi 10.1039/C5CE00470E
_journal_volume 17
_journal_year 2015
_chemical_formula_moiety '2 N H4 +,Cu N4 H12 2+, 2 C10 H11 Cu N3 O8 2-,2H2 O'
_chemical_formula_sum 'C20 H46 Cu3 N12 O18'
_chemical_formula_weight 933.31
_chemical_name_systematic
;
 ?
;
_space_group_crystal_system monoclinic
_space_group_IT_number 14
_space_group_name_Hall '-P 2ybc'
_space_group_name_H-M_alt 'P 1 21/c 1'
_symmetry_space_group_name_Hall '-P 2ybc'
_symmetry_space_group_name_H-M 'P 1 21/c 1'
_atom_sites_solution_hydrogens mixed
_atom_sites_solution_primary direct
_atom_sites_solution_secondary difmap
_audit_creation_method SHELXL-2014/7
_audit_update_record
;
2015-01-16 deposited with the CCDC.
2015-02-02 downloaded from the CCDC.
;
_cell_angle_alpha 90
_cell_angle_beta 100.371(2)
_cell_angle_gamma 90
_cell_formula_units_Z 2
_cell_length_a 8.2343(7)
_cell_length_b 19.5788(16)
_cell_length_c 10.9336(9)
_cell_measurement_reflns_used 4625
_cell_measurement_temperature 160(2)
_cell_measurement_theta_max 28.59
_cell_measurement_theta_min 2.72
_cell_volume 1733.9(2)
_computing_cell_refinement 'local programs'
_computing_data_collection 'Bruker SMART'
_computing_data_reduction 'Bruker SAINT'
_computing_molecular_graphics 'Bruker SHELXTL'
_computing_publication_material 'Bruker SHELXTL and local programs'
_computing_structure_refinement SHELXL-2014/7
_computing_structure_solution 'Bruker SHELXTL'
_diffrn_ambient_temperature 160(2)
_diffrn_measured_fraction_theta_full 0.982
_diffrn_measured_fraction_theta_max 0.885
_diffrn_measurement_device_type 'Bruker SMART 1K CCD diffractometer'
_diffrn_measurement_method 'narrow-frame \w scans'
_diffrn_radiation_type MoK\a
_diffrn_radiation_wavelength 0.71073
_diffrn_reflns_av_R_equivalents 0.0429
_diffrn_reflns_av_unetI/netI 0.0450
_diffrn_reflns_Laue_measured_fraction_full 0.982
_diffrn_reflns_Laue_measured_fraction_max 0.885
_diffrn_reflns_limit_h_max 10
_diffrn_reflns_limit_h_min -10
_diffrn_reflns_limit_k_max 25
_diffrn_reflns_limit_k_min -24
_diffrn_reflns_limit_l_max 14
_diffrn_reflns_limit_l_min -14
_diffrn_reflns_number 11979
_diffrn_reflns_point_group_measured_fraction_full 0.982
_diffrn_reflns_point_group_measured_fraction_max 0.885
_diffrn_reflns_theta_full 25.242
_diffrn_reflns_theta_max 28.667
_diffrn_reflns_theta_min 2.080
_diffrn_source 'sealed tube'
_exptl_absorpt_coefficient_mu 1.917
_exptl_absorpt_correction_T_max 0.930
_exptl_absorpt_correction_T_min 0.630
_exptl_absorpt_correction_type multi-scan
_exptl_absorpt_process_details SADABS
_exptl_crystal_colour Blue
_exptl_crystal_density_diffrn 1.788
_exptl_crystal_density_method 'not measured'
_exptl_crystal_description Block
_exptl_crystal_F_000 962
_exptl_crystal_recrystallization_method 'Obtained direct from slow diffusion synthesis'
_exptl_crystal_size_max 0.270
_exptl_crystal_size_mid 0.080
_exptl_crystal_size_min 0.040
_refine_diff_density_max 0.650
_refine_diff_density_min -0.751
_refine_diff_density_rms 0.108
_refine_ls_extinction_method none
_refine_ls_goodness_of_fit_ref 1.094
_refine_ls_hydrogen_treatment mixed
_refine_ls_matrix_type full
_refine_ls_number_parameters 304
_refine_ls_number_reflns 3952
_refine_ls_number_restraints 0
_refine_ls_restrained_S_all 1.094
_refine_ls_R_factor_all 0.0651
_refine_ls_R_factor_gt 0.0451
_refine_ls_shift/su_max 0.001
_refine_ls_shift/su_mean 0.000
_refine_ls_structure_factor_coef Fsqd
_refine_ls_weighting_details 'w=1/[\s^2^(Fo^2^)+(0.0360P)^2^+3.5743P] where P=(Fo^2^+2Fc^2^)/3'
_refine_ls_weighting_scheme calc
_refine_ls_wR_factor_gt 0.0904
_refine_ls_wR_factor_ref 0.0981
_reflns_Friedel_coverage 0.000
_reflns_number_gt 3125
_reflns_number_total 3952
_reflns_threshold_expression 'I > 2\s(I)'
_cod_data_source_file c5ce00470e2.cif
_cod_data_source_block wc19
_cod_depositor_comments 'Adding full bibliography for 7219775--7219784.cif.'
_cod_database_code 7219782
_shelx_shelxl_version_number 2014/7
_shelx_space_group_comment
;
The symmetry employed for this shelxl refinement is uniquely defined
by the following loop, which should always be used as a source of
symmetry information in preference to the above space-group names.
They are only intended as comments.
;
_shelx_estimated_absorpt_t_min 0.626
_shelx_estimated_absorpt_t_max 0.927

loop_
_space_group_symop_operation_xyz
'x, y, z'
'-x, y+1/2, -z+1/2'
'-x, -y, -z'
'x, -y-1/2, z-1/2'

loop_
_atom_site_label
_atom_site_type_symbol
_atom_site_fract_x
_atom_site_fract_y
_atom_site_fract_z
_atom_site_U_iso_or_equiv
_atom_site_adp_type
_atom_site_occupancy
_atom_site_site_symmetry_order
_atom_site_calc_flag
_atom_site_refinement_flags_posn
_atom_site_refinement_flags_adp
_atom_site_refinement_flags_occupancy
Cu1 Cu 0.83314(5) 0.45250(2) 0.89782(4) 0.01185(11) Uani 1 1 d . . .
Cu2 Cu 0.5000 0.5000 0.5000 0.01365(14) Uani 1 2 d S . P
C1 C 0.8395(4) 0.66351(16) 1.0096(3) 0.0094(6) Uani 1 1 d . . .
C2 C 0.7750(4) 0.68894(16) 1.1110(3) 0.0100(6) Uani 1 1 d . . .
C3 C 0.8240(4) 0.75331(17) 1.1570(3) 0.0112(6) Uani 1 1 d . . .
H3 H 0.7758 0.7720 1.2223 0.013 Uiso 1 1 calc R U .
C4 C 0.9423(4) 0.79108(16) 1.1097(3) 0.0105(6) Uani 1 1 d . . .
C5 C 1.0156(4) 0.76329(16) 1.0157(3) 0.0103(6) Uani 1 1 d . . .
C6 C 0.9604(4) 0.70035(16) 0.9644(3) 0.0117(6) Uani 1 1 d . . .
H6 H 1.0062 0.6824 0.8974 0.014 Uiso 1 1 calc R U .
C7 C 0.7812(4) 0.59822(17) 0.9446(3) 0.0109(6) Uani 1 1 d . . .
C8 C 0.6659(4) 0.64542(17) 1.1778(3) 0.0116(6) Uani 1 1 d . . .
C9 C 0.9959(4) 0.86051(16) 1.1651(3) 0.0106(6) Uani 1 1 d . . .
C10 C 1.1592(4) 0.79754(17) 0.9718(3) 0.0133(7) Uani 1 1 d . . .
O1 O 0.6383(3) 0.59621(12) 0.8820(2) 0.0165(5) Uani 1 1 d . . .
O2 O 0.8864(3) 0.55000(11) 0.9523(2) 0.0110(5) Uani 1 1 d . . .
O3 O 0.5903(3) 0.67395(12) 1.2537(2) 0.0173(5) Uani 1 1 d . . .
O4 O 0.6609(3) 0.58208(12) 1.1559(2) 0.0196(6) Uani 1 1 d . . .
O5 O 0.8844(3) 0.90389(12) 1.1621(2) 0.0187(5) Uani 1 1 d . . .
O6 O 1.1460(3) 0.86896(12) 1.2108(2) 0.0175(5) Uani 1 1 d . . .
O7 O 1.1364(3) 0.85293(13) 0.9162(2) 0.0233(6) Uani 1 1 d . . .
O8 O 1.2942(3) 0.76500(14) 0.9959(3) 0.0231(6) Uani 1 1 d . . .
N1 N 0.7057(4) 0.44458(17) 1.0385(3) 0.0152(6) Uani 1 1 d . . .
H1A H 0.761(5) 0.422(2) 1.101(4) 0.023 Uiso 1 1 d . U .
H1B H 0.687(5) 0.485(2) 1.068(4) 0.023 Uiso 1 1 d . U .
H1C H 0.620(6) 0.427(2) 1.020(4) 0.023 Uiso 1 1 d . U .
N2 N 0.7626(4) 0.35864(16) 0.8355(3) 0.0163(6) Uani 1 1 d . . .
H2A H 0.669(6) 0.361(2) 0.796(4) 0.025 Uiso 1 1 d . U .
H2B H 0.753(5) 0.325(2) 0.897(4) 0.025 Uiso 1 1 d . U .
H2C H 0.814(5) 0.342(2) 0.783(4) 0.025 Uiso 1 1 d . U .
N3 N 0.9735(4) 0.46379(15) 0.7697(3) 0.0126(6) Uani 1 1 d . . .
H3A H 0.944(5) 0.434(2) 0.711(4) 0.019 Uiso 1 1 d . U .
H3B H 0.959(5) 0.506(2) 0.747(4) 0.019 Uiso 1 1 d . U .
H3C H 1.070(6) 0.454(2) 0.803(4) 0.019 Uiso 1 1 d . U .
N4 N 0.7369(4) 0.48656(18) 0.4760(3) 0.0193(7) Uani 1 1 d . . .
H4A H 0.769(6) 0.447(3) 0.499(4) 0.029 Uiso 1 1 d . U .
H4B H 0.803(6) 0.519(2) 0.513(4) 0.029 Uiso 1 1 d . U .
H4C H 0.749(6) 0.489(2) 0.405(5) 0.029 Uiso 1 1 d . U .
N5 N 0.5438(4) 0.60261(17) 0.5061(3) 0.0177(7) Uani 1 1 d . . .
H5A H 0.460(6) 0.621(2) 0.523(4) 0.027 Uiso 1 1 d . U .
H5B H 0.621(6) 0.611(2) 0.560(4) 0.027 Uiso 1 1 d . U .
H5C H 0.572(5) 0.617(2) 0.436(4) 0.027 Uiso 1 1 d . U .
N6 N 0.4291(4) 0.79176(17) 1.3051(3) 0.0181(7) Uani 1 1 d . . .
H6A H 0.503(6) 0.824(2) 1.331(4) 0.027 Uiso 1 1 d . U .
H6B H 0.397(5) 0.772(2) 1.375(4) 0.027 Uiso 1 1 d . U .
H6C H 0.471(6) 0.761(2) 1.277(4) 0.027 Uiso 1 1 d . U .
H6D H 0.346(6) 0.807(2) 1.261(4) 0.027 Uiso 1 1 d . U .
O9 O 0.5715(3) 0.48664(14) 0.7313(2) 0.0164(5) Uani 1 1 d . . .
H9A H 0.507(6) 0.464(2) 0.754(4) 0.025 Uiso 1 1 d . U .
H9B H 0.584(6) 0.524(2) 0.763(4) 0.025 Uiso 1 1 d . U .

loop_
_atom_site_aniso_label
_atom_site_aniso_U_11
_atom_site_aniso_U_22
_atom_site_aniso_U_33
_atom_site_aniso_U_23
_atom_site_aniso_U_13
_atom_site_aniso_U_12
Cu1 0.0142(2) 0.0083(2) 0.0140(2) -0.00134(16) 0.00482(15) -0.00131(16)
Cu2 0.0105(3) 0.0112(3) 0.0188(3) -0.0010(2) 0.0012(2) 0.0014(2)
C1 0.0091(14) 0.0072(15) 0.0111(16) 0.0017(12) -0.0005(12) 0.0016(11)
C2 0.0058(14) 0.0093(16) 0.0145(17) 0.0007(12) 0.0008(12) 0.0000(11)
C3 0.0106(14) 0.0125(16) 0.0110(16) -0.0006(12) 0.0030(12) 0.0007(12)
C4 0.0087(14) 0.0083(15) 0.0143(17) -0.0009(12) 0.0012(12) -0.0003(12)
C5 0.0098(15) 0.0096(15) 0.0109(16) 0.0015(12) 0.0002(12) 0.0001(12)
C6 0.0125(15) 0.0116(16) 0.0105(16) 0.0002(12) 0.0008(12) 0.0023(12)
C7 0.0134(15) 0.0106(16) 0.0098(16) 0.0004(12) 0.0052(12) -0.0023(12)
C8 0.0105(15) 0.0140(16) 0.0102(16) 0.0014(13) 0.0016(12) -0.0021(12)
C9 0.0164(16) 0.0103(15) 0.0056(15) 0.0011(12) 0.0033(12) -0.0012(12)
C10 0.0195(17) 0.0142(17) 0.0070(16) -0.0039(12) 0.0047(13) -0.0090(13)
O1 0.0101(11) 0.0132(12) 0.0236(14) -0.0036(10) -0.0034(9) 0.0001(9)
O2 0.0110(11) 0.0086(11) 0.0127(11) -0.0008(9) 0.0006(9) 0.0002(9)
O3 0.0187(13) 0.0147(12) 0.0215(14) -0.0035(10) 0.0120(10) -0.0019(10)
O4 0.0235(13) 0.0105(12) 0.0291(15) -0.0046(10) 0.0160(11) -0.0033(10)
O5 0.0173(12) 0.0126(12) 0.0251(14) -0.0059(10) 0.0006(10) 0.0028(10)
O6 0.0114(11) 0.0173(12) 0.0223(14) -0.0043(10) -0.0007(10) -0.0026(9)
O7 0.0317(15) 0.0180(14) 0.0212(14) 0.0049(11) 0.0077(11) -0.0079(11)
O8 0.0153(13) 0.0261(15) 0.0307(16) 0.0014(12) 0.0118(11) 0.0002(11)
N1 0.0149(15) 0.0146(16) 0.0166(16) 0.0008(12) 0.0042(12) -0.0012(12)
N2 0.0166(15) 0.0123(15) 0.0191(17) -0.0016(12) 0.0005(12) -0.0004(12)
N3 0.0135(14) 0.0077(14) 0.0167(16) 0.0013(11) 0.0032(11) 0.0008(11)
N4 0.0140(15) 0.0222(18) 0.0205(17) -0.0016(14) 0.0000(12) 0.0018(13)
N5 0.0133(15) 0.0189(16) 0.0203(17) -0.0024(13) 0.0011(13) 0.0021(12)
N6 0.0162(16) 0.0130(16) 0.0253(19) -0.0055(13) 0.0042(13) -0.0005(12)
O9 0.0206(13) 0.0114(13) 0.0177(14) -0.0010(10) 0.0051(10) -0.0042(10)

loop_
_atom_type_symbol
_atom_type_description
_atom_type_scat_dispersion_real
_atom_type_scat_dispersion_imag
_atom_type_scat_source
C C 0.0033 0.0016 'International Tables Vol C Tables 4.2.6.8 and 6.1.1.4'
H H 0.0000 0.0000 'International Tables Vol C Tables 4.2.6.8 and 6.1.1.4'
N N 0.0061 0.0033 'International Tables Vol C Tables 4.2.6.8 and 6.1.1.4'
O O 0.0106 0.0060 'International Tables Vol C Tables 4.2.6.8 and 6.1.1.4'
Cu Cu 0.3201 1.2651 'International Tables Vol C Tables 4.2.6.8 and 6.1.1.4'

loop_
_geom_angle_atom_site_label_1
_geom_angle_atom_site_label_2
_geom_angle_atom_site_label_3
_geom_angle
_geom_angle_site_symmetry_1
_geom_angle_site_symmetry_3
O2 Cu1 N1 87.88(12) . .
O2 Cu1 N2 175.24(11) . .
O2 Cu1 N3 88.84(11) . .
N1 Cu1 N2 91.71(14) . .
N1 Cu1 N3 175.21(13) . .
N2 Cu1 N3 91.85(14) . .
N4 Cu2 N4 180.00(3) . 3_666
N4 Cu2 N5 87.90(14) . .
N4 Cu2 N5 92.10(14) 3_666 .
N4 Cu2 N5 92.10(14) . 3_666
N4 Cu2 N5 87.90(14) 3_666 3_666
N5 Cu2 N5 180.00(18) . 3_666
C2 C1 C6 119.6(3) . .
C2 C1 C7 122.8(3) . .
C6 C1 C7 117.6(3) . .
C1 C2 C3 118.8(3) . .
C1 C2 C8 121.5(3) . .
C3 C2 C8 119.5(3) . .
C2 C3 H3 119.2 . .
C2 C3 C4 121.5(3) . .
H3 C3 C4 119.2 . .
C3 C4 C5 119.4(3) . .
C3 C4 C9 119.9(3) . .
C5 C4 C9 120.7(3) . .
C4 C5 C6 119.2(3) . .
C4 C5 C10 121.9(3) . .
C6 C5 C10 118.8(3) . .
C1 C6 C5 121.2(3) . .
C1 C6 H6 119.4 . .
C5 C6 H6 119.4 . .
C1 C7 O1 118.4(3) . .
C1 C7 O2 116.4(3) . .
O1 C7 O2 125.1(3) . .
C2 C8 O3 118.4(3) . .
C2 C8 O4 117.5(3) . .
O3 C8 O4 124.0(3) . .
C4 C9 O5 116.0(3) . .
C4 C9 O6 118.0(3) . .
O5 C9 O6 125.9(3) . .
C5 C10 O7 119.0(3) . .
C5 C10 O8 114.8(3) . .
O7 C10 O8 126.2(3) . .
Cu1 O2 C7 124.8(2) . .
Cu1 N1 H1A 112(3) . .
Cu1 N1 H1B 111(3) . .
Cu1 N1 H1C 114(3) . .
H1A N1 H1B 106(4) . .
H1A N1 H1C 107(4) . .
H1B N1 H1C 107(4) . .
Cu1 N2 H2A 109(3) . .
Cu1 N2 H2B 116(3) . .
Cu1 N2 H2C 116(3) . .
H2A N2 H2B 102(4) . .
H2A N2 H2C 102(4) . .
H2B N2 H2C 110(4) . .
Cu1 N3 H3A 109(3) . .
Cu1 N3 H3B 104(3) . .
Cu1 N3 H3C 107(3) . .
H3A N3 H3B 115(4) . .
H3A N3 H3C 106(4) . .
H3B N3 H3C 114(4) . .
Cu2 N4 H4A 109(3) . .
Cu2 N4 H4B 112(3) . .
Cu2 N4 H4C 114(3) . .
H4A N4 H4B 113(4) . .
H4A N4 H4C 105(5) . .
H4B N4 H4C 103(4) . .
Cu2 N5 H5A 107(3) . .
Cu2 N5 H5B 110(3) . .
Cu2 N5 H5C 111(3) . .
H5A N5 H5B 109(4) . .
H5A N5 H5C 114(4) . .
H5B N5 H5C 106(4) . .
H6A N6 H6B 108(4) . .
H6A N6 H6C 110(4) . .
H6A N6 H6D 113(4) . .
H6B N6 H6C 103(4) . .
H6B N6 H6D 107(4) . .
H6C N6 H6D 114(5) . .
H9A O9 H9B 116(5) . .

loop_
_geom_bond_atom_site_label_1
_geom_bond_atom_site_label_2
_geom_bond_distance
_geom_bond_site_symmetry_2
Cu1 O2 2.024(2) .
Cu1 N1 2.018(3) .
Cu1 N2 2.009(3) .
Cu1 N3 1.982(3) .
Cu2 N4 2.031(3) .
Cu2 N4 2.031(3) 3_666
Cu2 N5 2.040(3) .
Cu2 N5 2.040(3) 3_666
C1 C2 1.404(5) .
C1 C6 1.389(5) .
C1 C7 1.499(4) .
C2 C3 1.390(5) .
C2 C8 1.518(5) .
C3 H3 0.950 .
C3 C4 1.395(5) .
C4 C5 1.393(5) .
C4 C9 1.521(4) .
C5 C6 1.396(4) .
C5 C10 1.510(5) .
C6 H6 0.950 .
C7 O1 1.250(4) .
C7 O2 1.274(4) .
C8 O3 1.254(4) .
C8 O4 1.262(4) .
C9 O5 1.247(4) .
C9 O6 1.258(4) .
C10 O7 1.241(4) .
C10 O8 1.267(4) .
N1 H1A 0.87(5) .
N1 H1B 0.88(5) .
N1 H1C 0.78(5) .
N2 H2A 0.81(5) .
N2 H2B 0.95(5) .
N2 H2C 0.85(5) .
N3 H3A 0.87(4) .
N3 H3B 0.86(4) .
N3 H3C 0.84(4) .
N4 H4A 0.85(5) .
N4 H4B 0.89(5) .
N4 H4C 0.80(5) .
N5 H5A 0.83(5) .
N5 H5B 0.80(5) .
N5 H5C 0.88(5) .
N6 H6A 0.89(5) .
N6 H6B 0.93(5) .
N6 H6C 0.78(5) .
N6 H6D 0.82(5) .
O9 H9A 0.77(5) .
O9 H9B 0.80(5) .

loop_
_geom_hbond_atom_site_label_D
_geom_hbond_atom_site_label_H
_geom_hbond_atom_site_label_A
_geom_hbond_distance_DH
_geom_hbond_distance_HA
_geom_hbond_distance_DA
_geom_hbond_angle_DHA
_geom_hbond_site_symmetry_A
N1 H1A O6 0.87(5) 2.31(5) 3.161(4) 166(4) 2_747
N1 H1B O4 0.88(5) 2.16(5) 3.034(4) 174(4) .
N1 H1C O1 0.78(5) 2.59(5) 3.210(4) 138(4) 3_667
N2 H2A O3 0.81(5) 2.21(5) 2.963(4) 154(4) 3_667
N2 H2A O9 0.81(5) 2.65(4) 3.067(4) 114(4) .
N2 H2B O8 0.95(5) 2.19(5) 3.128(4) 167(4) 3_767
N2 H2C O7 0.85(5) 2.29(5) 3.017(4) 144(4) 2_746
N3 H3A O7 0.87(4) 2.13(4) 3.000(4) 173(4) 2_746
N3 H3B O5 0.86(4) 2.04(4) 2.885(4) 166(4) 4_575
N3 H3C O2 0.84(4) 2.64(4) 3.063(4) 113(3) 3_767
N3 H3C O4 0.84(4) 2.29(5) 3.107(4) 166(4) 3_767
N4 H4A O7 0.85(5) 2.14(5) 2.980(4) 171(4) 2_746
N4 H4B O5 0.89(5) 2.23(5) 3.054(4) 154(4) 4_575
N5 H5A O8 0.83(5) 2.60(5) 3.297(4) 142(4) 4_475
N5 H5B O5 0.80(5) 2.27(5) 3.011(4) 154(4) 4_575
N5 H5C O3 0.88(5) 2.31(5) 3.177(4) 166(4) 1_554
N6 H6A O1 0.89(5) 1.94(5) 2.822(4) 171(4) 4_576
N6 H6B O8 0.93(5) 1.85(5) 2.767(5) 170(4) 4_476
N6 H6C O3 0.78(5) 2.01(5) 2.769(4) 164(5) .
N6 H6D O6 0.82(5) 2.05(5) 2.814(4) 157(4) 1_455
O9 H9A O4 0.77(5) 2.04(5) 2.800(4) 168(5) 3_667
O9 H9B O1 0.80(5) 1.92(5) 2.701(4) 162(4) .

loop_
_geom_torsion_atom_site_label_1
_geom_torsion_atom_site_label_2
_geom_torsion_atom_site_label_3
_geom_torsion_atom_site_label_4
_geom_torsion
C6 C1 C2 C3 5.3(4)
C6 C1 C2 C8 -169.2(3)
C7 C1 C2 C3 -173.3(3)
C7 C1 C2 C8 12.2(5)
C1 C2 C3 C4 -3.8(5)
C8 C2 C3 C4 170.8(3)
C2 C3 C4 C5 -1.2(5)
C2 C3 C4 C9 -178.3(3)
C3 C4 C5 C6 4.7(5)
C3 C4 C5 C10 -172.2(3)
C9 C4 C5 C6 -178.2(3)
C9 C4 C5 C10 4.9(5)
C2 C1 C6 C5 -1.9(5)
C7 C1 C6 C5 176.8(3)
C4 C5 C6 C1 -3.2(5)
C10 C5 C6 C1 173.8(3)
C2 C1 C7 O1 68.8(4)
C2 C1 C7 O2 -115.1(3)
C6 C1 C7 O1 -109.9(4)
C6 C1 C7 O2 66.3(4)
C1 C2 C8 O3 -168.5(3)
C1 C2 C8 O4 13.5(4)
C3 C2 C8 O3 17.1(4)
C3 C2 C8 O4 -160.9(3)
C3 C4 C9 O5 -58.5(4)
C3 C4 C9 O6 120.7(3)
C5 C4 C9 O5 124.5(3)
C5 C4 C9 O6 -56.4(4)
C4 C5 C10 O7 -67.5(4)
C4 C5 C10 O8 113.1(4)
C6 C5 C10 O7 115.6(4)
C6 C5 C10 O8 -63.8(4)
C1 C7 O2 Cu1 169.8(2)
O1 C7 O2 Cu1 -14.3(5)
